data_4108604
loop_
_publ_author_name
'Craig M. Robertson'
'Alicea A. Leitch'
'Kristina Cvrkalj'
'Daniel J. T. Myles'
'Robert W. Reed'
'Paul A. Dube'
'Richard T. Oakley'

_publ_section_title
;
 Ferromagnetic Ordering in Bisthiaselenazolyl Radicals: Variations on a
 Tetragonal Theme
;
_journal_name_full 'Journal of the American Chemical Society'
_journal_page_first 14791
_journal_page_last 14801
_journal_paper_doi 10.1021/ja8054436
_journal_volume 130
_journal_year 2008
_chemical_formula_sum 'C7 H5 Br N3 S2 Se2'
_chemical_formula_weight 433.09
_chemical_name_common BrBPTSEt
_chemical_name_systematic
; 
 ? 
;
_space_group_IT_number 113
_symmetry_cell_setting tetragonal
_symmetry_space_group_name_Hall 'P -4 2ab'
_symmetry_space_group_name_H-M 'P -4 21 m'
_atom_sites_solution_hydrogens geom
_atom_sites_solution_primary direct
_atom_sites_solution_secondary difmap
_audit_creation_method SHELXL-97
_cell_angle_alpha 90.00
_cell_angle_beta 90.00
_cell_angle_gamma 90.00
_cell_formula_units_Z 4
_cell_length_a 16.0885(7)
_cell_length_b 16.0885(7)
_cell_length_c 4.1339(3)
_cell_measurement_reflns_used 3908
_cell_measurement_temperature 296(2)
_cell_measurement_theta_max 28.45
_cell_measurement_theta_min 2.83
_cell_volume 1070.02(10)
_computing_cell_refinement 'APEX II'
_computing_data_collection 'APEX II'
_computing_data_reduction 'APEX II'
_computing_molecular_graphics 'SHELXL-97 (Sheldrick, 1997)'
_computing_publication_material 'SHELXL-97 (Sheldrick, 1997)'
_computing_structure_refinement 'SHELXL-97 (Sheldrick, 1997)'
_computing_structure_solution 'SHELXS-97 (Sheldrick, 1990)'
_diffrn_ambient_temperature 296(2)
_diffrn_measured_fraction_theta_full 0.997
_diffrn_measured_fraction_theta_max 0.997
_diffrn_measurement_device_type 'CCD area detector'
_diffrn_measurement_method 'phi and omega scans'
_diffrn_radiation_monochromator graphite
_diffrn_radiation_source 'fine-focus sealed tube'
_diffrn_radiation_type MoK\a
_diffrn_radiation_wavelength 0.71073
_diffrn_reflns_av_R_equivalents 0.0316
_diffrn_reflns_av_sigmaI/netI 0.0230
_diffrn_reflns_limit_h_max 20
_diffrn_reflns_limit_h_min -20
_diffrn_reflns_limit_k_max 15
_diffrn_reflns_limit_k_min -20
_diffrn_reflns_limit_l_max 5
_diffrn_reflns_limit_l_min -4
_diffrn_reflns_number 9639
_diffrn_reflns_theta_full 26.49
_diffrn_reflns_theta_max 26.49
_diffrn_reflns_theta_min 2.83
_exptl_absorpt_coefficient_mu 11.000
_exptl_absorpt_correction_T_max 0.64
_exptl_absorpt_correction_T_min 0.45
_exptl_absorpt_correction_type empirical
_exptl_absorpt_process_details SADABS
_exptl_crystal_colour black
_exptl_crystal_density_diffrn 2.688
_exptl_crystal_description needle
_exptl_crystal_F_000 812
_exptl_crystal_size_max 0.36
_exptl_crystal_size_mid 0.04
_exptl_crystal_size_min 0.04
_refine_diff_density_max 0.440
_refine_diff_density_min -0.453
_refine_diff_density_rms 0.071
_refine_ls_abs_structure_details 'Flack H D (1983), Acta Cryst. A39, 876-881'
_refine_ls_abs_structure_Flack 0.033(12)
_refine_ls_extinction_method none
_refine_ls_goodness_of_fit_ref 1.077
_refine_ls_hydrogen_treatment constr
_refine_ls_matrix_type full
_refine_ls_number_parameters 76
_refine_ls_number_reflns 1166
_refine_ls_number_restraints 0
_refine_ls_restrained_S_all 1.077
_refine_ls_R_factor_all 0.0195
_refine_ls_R_factor_gt 0.0173
_refine_ls_shift/su_max 0.002
_refine_ls_shift/su_mean 0.000
_refine_ls_structure_factor_coef Fsqd
_refine_ls_weighting_details 'calc w=1/[\s^2^(Fo^2^)+(0.0211P)^2^+0.0793P] where P=(Fo^2^+2Fc^2^)/3'
_refine_ls_weighting_scheme calc
_refine_ls_wR_factor_gt 0.0402
_refine_ls_wR_factor_ref 0.0410
_reflns_number_gt 1104
_reflns_number_total 1166
_reflns_threshold_expression >2sigma(I)
_cod_data_source_file ja8054436_si_009.cif
_cod_data_source_block brbptset_data_0m
_cod_database_code 4108604

loop_
_symmetry_equiv_pos_as_xyz
'x, y, z'
'-x, -y, z'
'y, -x, -z'
'-y, x, -z'
'-x+1/2, y+1/2, -z'
'x+1/2, -y+1/2, -z'
'-y+1/2, -x+1/2, z'
'y+1/2, x+1/2, z'

loop_
_atom_site_label
_atom_site_type_symbol
_atom_site_fract_x
_atom_site_fract_y
_atom_site_fract_z
_atom_site_U_iso_or_equiv
_atom_site_adp_type
_atom_site_occupancy
_atom_site_symmetry_multiplicity
_atom_site_calc_flag
_atom_site_refinement_flags
Se1 Se 0.397305(16) 0.561103(16) 0.23539(8) 0.02481(9) Uani 1 1 d .
S1 S 0.27304(5) 0.53147(5) 0.4532(2) 0.02757(18) Uani 1 1 d .
C2 C 0.23393(17) 0.62776(17) 0.3371(7) 0.0202(6) Uani 1 1 d .
N1 N 0.36413(16) 0.66119(15) 0.0758(7) 0.0240(6) Uani 1 1 d .
Br1 Br 0.08254(2) 0.58254(2) 0.64256(12) 0.03544(14) Uani 1 2 d S
C1 C 0.28762(18) 0.68018(17) 0.1522(7) 0.0190(6) Uani 1 1 d .
C4 C 0.30891(18) 0.80891(18) -0.1626(10) 0.0216(9) Uani 1 2 d S
H4A H 0.3417 0.7737 -0.2994 0.026 Uiso 1 1 d R
C5 C 0.36623(19) 0.86623(19) 0.0194(12) 0.0329(11) Uani 1 2 d S
H5A H 0.3984 0.8984 -0.1311 0.049 Uiso 1 2 d SR
H5B H 0.3340 0.9027 0.1529 0.049 Uiso 1 1 d R
C3 C 0.15455(17) 0.65455(17) 0.4182(11) 0.0215(9) Uani 1 2 d S
N2 N 0.25671(15) 0.75671(15) 0.0479(8) 0.0185(7) Uani 1 2 d S

loop_
_atom_site_aniso_label
_atom_site_aniso_U_11
_atom_site_aniso_U_22
_atom_site_aniso_U_33
_atom_site_aniso_U_23
_atom_site_aniso_U_13
_atom_site_aniso_U_12
Se1 0.01967(15) 0.01972(15) 0.03503(16) -0.00104(14) -0.00071(14) 0.00317(10)
S1 0.0212(4) 0.0175(4) 0.0440(5) 0.0066(3) 0.0044(3) 0.0027(3)
C2 0.0215(15) 0.0149(13) 0.0243(16) -0.0007(11) -0.0008(12) 0.0003(11)
N1 0.0207(13) 0.0175(12) 0.0337(16) 0.0001(11) 0.0013(12) 0.0016(10)
Br1 0.02757(15) 0.02757(15) 0.0512(3) 0.01081(14) 0.01081(14) -0.00357(19)
C1 0.0199(14) 0.0169(13) 0.0203(16) -0.0007(11) -0.0010(11) -0.0008(11)
C4 0.0217(12) 0.0217(12) 0.021(2) 0.0046(12) 0.0046(12) -0.0016(16)
C5 0.0309(15) 0.0309(15) 0.037(3) 0.0015(14) 0.0015(14) -0.011(2)
C3 0.0197(13) 0.0197(13) 0.025(2) 0.0012(12) 0.0012(12) -0.0066(16)
N2 0.0172(10) 0.0172(10) 0.0211(17) 0.0028(10) 0.0028(10) -0.0010(13)

loop_
_atom_type_symbol
_atom_type_description
_atom_type_scat_dispersion_real
_atom_type_scat_dispersion_imag
_atom_type_scat_source
C C 0.0033 0.0016 'International Tables Vol C Tables 4.2.6.8 and 6.1.1.4'
H H 0.0000 0.0000 'International Tables Vol C Tables 4.2.6.8 and 6.1.1.4'
N N 0.0061 0.0033 'International Tables Vol C Tables 4.2.6.8 and 6.1.1.4'
S S 0.1246 0.1234 'International Tables Vol C Tables 4.2.6.8 and 6.1.1.4'
Se Se -0.0929 2.2259 'International Tables Vol C Tables 4.2.6.8 and 6.1.1.4'
Br Br -0.2901 2.4595 'International Tables Vol C Tables 4.2.6.8 and 6.1.1.4'

loop_
_geom_angle_atom_site_label_1
_geom_angle_atom_site_label_2
_geom_angle_atom_site_label_3
_geom_angle
_geom_angle_site_symmetry_1
N1 Se1 S1 94.13(8) .
C2 S1 Se1 91.28(10) .
C3 C2 C1 120.1(3) .
C3 C2 S1 122.8(2) .
C1 C2 S1 117.0(2) .
C1 N1 Se1 113.3(2) .
N1 C1 N2 117.8(3) .
N1 C1 C2 124.1(3) .
N2 C1 C2 118.1(3) .
N2 C4 C5 113.8(4) .
C2 C3 C2 120.8(4) 8_455
C2 C3 Br1 119.59(19) 8_455
C2 C3 Br1 119.59(19) .
C1 N2 C1 122.2(3) 8_455
C1 N2 C4 118.85(17) 8_455
C1 N2 C4 118.85(17) .

loop_
_geom_bond_atom_site_label_1
_geom_bond_atom_site_label_2
_geom_bond_distance
_geom_bond_site_symmetry_2
Se1 N1 1.820(3) .
Se1 S1 2.2438(8) .
S1 C2 1.740(3) .
C2 C3 1.389(3) .
C2 C1 1.429(4) .
N1 C1 1.307(4) .
Br1 C3 1.883(4) .
C1 N2 1.396(3) .
C4 N2 1.472(5) .
C4 C5 1.506(6) .
C3 C2 1.389(3) 8_455
N2 C1 1.396(3) 8_455
